data_4344634
loop_
_publ_author_name
'Durgaprasad, Gummadi'
'Xie, Zhu-Lin'
'Rose, Michael J.'

_publ_section_title
;
 Iron Hydride Detection and Intramolecular Hydride Transfer in a Synthetic
 Model of Mono-Iron Hydrogenase with a CNS Chelate.
;
_journal_issue 2
_journal_name_full 'Inorganic chemistry'
_journal_page_first 386
_journal_page_last 389
_journal_paper_doi 10.1021/acs.inorgchem.5b01733
_journal_volume 55
_journal_year 2016
_chemical_formula_moiety '2 C12 H9 N2 O, 2 Fe, 2 C H3 S, 4 C O, 1.5 C6 H5 F'
_chemical_formula_sum 'C39 H31.5 F1.5 Fe2 N4 O6 S2'
_chemical_formula_weight 856.50
_chemical_name_systematic
;
 ?
;
_space_group_crystal_system monoclinic
_space_group_IT_number 15
_space_group_name_Hall '-C 2yc'
_space_group_name_H-M_alt 'C 1 2/c 1'
_symmetry_space_group_name_Hall '-C 2yc'
_symmetry_space_group_name_H-M 'C 1 2/c 1'
_atom_sites_solution_hydrogens geom
_audit_creation_method SHELXL-2013
_cell_angle_alpha 90
_cell_angle_beta 90.928(2)
_cell_angle_gamma 90
_cell_formula_units_Z 8
_cell_length_a 22.9479(6)
_cell_length_b 18.8950(6)
_cell_length_c 18.6299(5)
_cell_measurement_reflns_used 11342
_cell_measurement_temperature 173(2)
_cell_measurement_theta_max 75.1
_cell_measurement_theta_min 3.8
_cell_volume 8076.9(4)
_computing_cell_refinement 'CrysAlisPro V 1.171.37.31, Agilent Technologies'
_computing_data_collection 'CrysAlisPro V 1.171.37.31, Agilent Technologies'
_computing_data_reduction 'CrysAlisPro V 1.171.37.31, Agilent Technologies'
_computing_molecular_graphics 'XP SHELXTL/PC, Siemens Analytical'
_computing_publication_material 'XL SHELXTL/PC, Siemens Analytical'
_computing_structure_refinement 'Shelxl-2013, Sheldrick, G. M.'
_computing_structure_solution
;

SUPERFLIP.  Palatinus, L. and Chapuis, G., J. Appl. Cryst. 40, 786-790.
;
_diffrn_ambient_temperature 173(2)
_diffrn_measured_fraction_theta_full 0.992
_diffrn_measured_fraction_theta_max 0.988
_diffrn_measurement_device_type 'Agilent SuperNova Dual with AtlasS2 detector'
_diffrn_measurement_method \w-scans
_diffrn_radiation_type CuK\a
_diffrn_radiation_wavelength 1.5418
_diffrn_reflns_av_R_equivalents 0.0387
_diffrn_reflns_av_unetI/netI 0.0431
_diffrn_reflns_laue_measured_fraction_full 0.992
_diffrn_reflns_laue_measured_fraction_max 0.988
_diffrn_reflns_limit_h_max 26
_diffrn_reflns_limit_h_min -27
_diffrn_reflns_limit_k_max 22
_diffrn_reflns_limit_k_min -18
_diffrn_reflns_limit_l_max 22
_diffrn_reflns_limit_l_min -22
_diffrn_reflns_number 18490
_diffrn_reflns_point_group_measured_fraction_full 0.992
_diffrn_reflns_point_group_measured_fraction_max 0.988
_diffrn_reflns_theta_full 67.680
_diffrn_reflns_theta_max 69.984
_diffrn_reflns_theta_min 3.830
_diffrn_source 'microfocus sealed tube'
_exptl_absorpt_coefficient_mu 7.204
_exptl_absorpt_correction_T_max 1.00
_exptl_absorpt_correction_T_min 0.503
_exptl_absorpt_correction_type multi-scan
_exptl_absorpt_process_details
;
CrysAlisPro, Agilent Technologies,
Version 1.171.37.31 (release 14-01-2014 CrysAlis171 .NET)
(compiled Jan 14 2014,18:38:05)
Empirical absorption correction using spherical harmonics,
 implemented in SCALE3 ABSPACK scaling algorithm.
;
_exptl_crystal_colour orange
_exptl_crystal_density_diffrn 1.409
_exptl_crystal_description prism
_exptl_crystal_F_000 3512
_exptl_crystal_size_max 0.210
_exptl_crystal_size_mid 0.130
_exptl_crystal_size_min 0.050
_refine_diff_density_max 0.465
_refine_diff_density_min -0.514
_refine_diff_density_rms 0.063
_refine_ls_extinction_method none
_refine_ls_goodness_of_fit_ref 1.193
_refine_ls_hydrogen_treatment constr
_refine_ls_matrix_type full
_refine_ls_number_parameters 527
_refine_ls_number_reflns 7568
_refine_ls_number_restraints 335
_refine_ls_restrained_S_all 1.240
_refine_ls_R_factor_all 0.0550
_refine_ls_R_factor_gt 0.0414
_refine_ls_shift/su_max 0.071
_refine_ls_shift/su_mean 0.002
_refine_ls_structure_factor_coef Fsqd
_refine_ls_weighting_details 'w=1/[\s^2^(Fo^2^)+(0.0431P)^2^+3.2208P] where P=(Fo^2^+2Fc^2^)/3'
_refine_ls_weighting_scheme calc
_refine_ls_wR_factor_gt 0.1002
_refine_ls_wR_factor_ref 0.1056
_reflns_Friedel_coverage 0.000
_reflns_number_gt 6048
_reflns_number_total 7568
_reflns_threshold_expression 'I > 2\s(I)'
_cod_data_source_file ic5b01733_si_001.cif
_cod_data_source_block GDP288
_cod_original_formula_sum 'C39 H31.50 F1.50 Fe2 N4 O6 S2'
_cod_database_code 4344634
_shelx_space_group_comment
;
The symmetry employed for this shelxl refinement is uniquely defined
by the following loop, which should always be used as a source of
symmetry information in preference to the above space-group names.
They are only intended as comments.
;
_shelx_estimated_absorpt_t_min 0.313
_shelx_estimated_absorpt_t_max 0.715
_shelxl_version_number 2013-4

loop_
_space_group_symop_operation_xyz
'x, y, z'
'-x, y, -z+1/2'
'x+1/2, y+1/2, z'
'-x+1/2, y+1/2, -z+1/2'
'-x, -y, -z'
'x, -y, z-1/2'
'-x+1/2, -y+1/2, -z'
'x+1/2, -y+1/2, z-1/2'

loop_
_atom_site_label
_atom_site_type_symbol
_atom_site_fract_x
_atom_site_fract_y
_atom_site_fract_z
_atom_site_U_iso_or_equiv
_atom_site_adp_type
_atom_site_occupancy
_atom_site_site_symmetry_order
_atom_site_calc_flag
_atom_site_refinement_flags_posn
_atom_site_refinement_flags_adp
_atom_site_refinement_flags_occupancy
_atom_site_disorder_assembly
_atom_site_disorder_group
Fe1 Fe 0.26354(2) 0.23874(2) 0.67054(2) 0.02612(9) Uani 1 1 d . . . . .
Fe2 Fe 0.24133(2) 0.15757(2) 0.83941(2) 0.02922(9) Uani 1 1 d . . . . .
S1 S 0.24432(3) 0.12646(3) 0.71858(3) 0.02759(13) Uani 1 1 d . . . . .
S2 S 0.22804(3) 0.26868(3) 0.78269(3) 0.03095(13) Uani 1 1 d . . . . .
O1 O 0.29284(8) 0.02136(9) 0.87330(10) 0.0376(4) Uani 1 1 d . . . . .
O2 O 0.23626(12) 0.17515(13) 0.99421(11) 0.0674(7) Uani 1 1 d . . . . .
O3 O 0.36639(10) 0.16839(13) 0.85860(13) 0.0660(7) Uani 1 1 d . . . . .
O4 O 0.31273(8) 0.37820(9) 0.65478(10) 0.0367(4) Uani 1 1 d . . . . .
O5 O 0.31508(10) 0.20224(12) 0.53318(11) 0.0536(6) Uani 1 1 d . . . . .
O6 O 0.38234(9) 0.24553(12) 0.72578(13) 0.0560(6) Uani 1 1 d . . . . .
N1 N 0.19715(9) 0.02344(11) 0.84585(11) 0.0326(5) Uani 1 1 d . . . . .
H1 H 0.1960 -0.0231 0.8444 0.039 Uiso 1 1 calc R U . . .
N2 N 0.15298(9) 0.13221(11) 0.83617(11) 0.0327(5) Uani 1 1 d . . . . .
N3 N 0.21547(9) 0.36861(11) 0.63898(11) 0.0326(5) Uani 1 1 d . . . . .
H3 H 0.2113 0.4149 0.6385 0.039 Uiso 1 1 calc R U . . .
N4 N 0.17977(9) 0.25546(10) 0.62940(11) 0.0281(4) Uani 1 1 d . . . . .
C1 C 0.24956(11) 0.05711(13) 0.85813(13) 0.0309(6) Uani 1 1 d . . . . .
C2 C 0.14733(11) 0.06093(13) 0.83597(13) 0.0321(6) Uani 1 1 d . . . . .
C3 C 0.09411(12) 0.02598(15) 0.82811(15) 0.0381(6) Uani 1 1 d . . . . .
H3A H 0.0924 -0.0242 0.8270 0.046 Uiso 1 1 calc R U . . .
C4 C 0.04460(13) 0.06555(17) 0.82208(16) 0.0465(8) Uani 1 1 d . . . . .
H4 H 0.0077 0.0434 0.8162 0.056 Uiso 1 1 calc R U . . .
C5 C 0.04904(12) 0.13876(16) 0.82475(16) 0.0463(7) Uani 1 1 d . . . . .
H5 H 0.0148 0.1669 0.8209 0.056 Uiso 1 1 calc R U . . .
C6 C 0.10255(12) 0.17099(15) 0.83294(15) 0.0404(7) Uani 1 1 d . . . . .
C7 C 0.10336(13) 0.24905(15) 0.84299(17) 0.0466(7) Uani 1 1 d . . . . .
C8 C 0.07721(14) 0.29235(18) 0.7909(2) 0.0580(9) Uani 1 1 d . . . . .
H8 H 0.0610 0.2720 0.7485 0.070 Uiso 1 1 calc R U . . .
C9 C 0.07493(17) 0.36471(19) 0.8009(3) 0.0768(12) Uani 1 1 d . . . . .
H9 H 0.0576 0.3938 0.7649 0.092 Uiso 1 1 calc R U . . .
C10 C 0.09729(19) 0.3949(2) 0.8621(3) 0.0849(14) Uani 1 1 d . . . . .
H10 H 0.0963 0.4448 0.8681 0.102 Uiso 1 1 calc R U . . .
C11 C 0.12135(19) 0.35226(19) 0.9154(3) 0.0783(12) Uani 1 1 d . . . . .
H11 H 0.1358 0.3729 0.9586 0.094 Uiso 1 1 calc R U . . .
C12 C 0.12443(16) 0.27972(17) 0.9058(2) 0.0595(9) Uani 1 1 d . . . . .
H12 H 0.1411 0.2508 0.9424 0.071 Uiso 1 1 calc R U . . .
C13 C 0.23687(15) 0.17253(14) 0.93255(16) 0.0449(7) Uani 1 1 d . . . . .
C14 C 0.31709(13) 0.16598(14) 0.84847(15) 0.0409(7) Uani 1 1 d . . . . .
C15 C 0.30503(13) 0.06741(15) 0.70040(16) 0.0431(7) Uani 1 1 d . . . . .
H15A H 0.3414 0.0889 0.7181 0.065 Uiso 1 1 calc R U . . .
H15B H 0.3075 0.0595 0.6486 0.065 Uiso 1 1 calc R U . . .
H15C H 0.2989 0.0221 0.7248 0.065 Uiso 1 1 calc R U . . .
C16 C 0.27284(15) 0.33640(15) 0.82512(16) 0.0489(8) Uani 1 1 d . . . . .
H16A H 0.3128 0.3187 0.8314 0.073 Uiso 1 1 calc R U . . .
H16B H 0.2569 0.3482 0.8721 0.073 Uiso 1 1 calc R U . . .
H16C H 0.2731 0.3788 0.7948 0.073 Uiso 1 1 calc R U . . .
C17 C 0.26970(11) 0.33892(13) 0.65166(13) 0.0303(6) Uani 1 1 d . . . . .
C18 C 0.16825(11) 0.32574(13) 0.62711(13) 0.0309(6) Uani 1 1 d . . . . .
C19 C 0.11330(12) 0.35334(14) 0.61189(15) 0.0397(7) Uani 1 1 d . . . . .
H19 H 0.1069 0.4030 0.6126 0.048 Uiso 1 1 calc R U . . .
C20 C 0.06847(12) 0.30793(16) 0.59585(16) 0.0433(7) Uani 1 1 d . . . . .
H20 H 0.0302 0.3253 0.5866 0.052 Uiso 1 1 calc R U . . .
C21 C 0.08014(11) 0.23561(14) 0.59337(15) 0.0372(6) Uani 1 1 d . . . . .
H21 H 0.0499 0.2033 0.5809 0.045 Uiso 1 1 calc R U . . .
C22 C 0.13555(11) 0.21061(13) 0.60900(13) 0.0310(6) Uani 1 1 d . . . . .
C23 C 0.14799(11) 0.13448(13) 0.59844(13) 0.0300(5) Uani 1 1 d . . . . .
C24 C 0.18646(12) 0.11319(14) 0.54606(14) 0.0372(6) Uani 1 1 d . . . . .
H24 H 0.2057 0.1477 0.5180 0.045 Uiso 1 1 calc R U . . .
C25 C 0.19703(14) 0.04206(16) 0.53425(16) 0.0475(8) Uani 1 1 d . . . . .
H25 H 0.2238 0.0279 0.4986 0.057 Uiso 1 1 calc R U . . .
C26 C 0.16854(14) -0.00821(15) 0.57442(18) 0.0522(8) Uani 1 1 d . . . . .
H26 H 0.1764 -0.0570 0.5672 0.063 Uiso 1 1 calc R U . . .
C27 C 0.12849(13) 0.01231(15) 0.62512(17) 0.0479(8) Uani 1 1 d . . . . .
H27 H 0.1081 -0.0225 0.6516 0.058 Uiso 1 1 calc R U . . .
C28 C 0.11810(12) 0.08338(14) 0.63735(15) 0.0379(6) Uani 1 1 d . . . . .
H28 H 0.0906 0.0974 0.6722 0.045 Uiso 1 1 calc R U . . .
C29 C 0.29272(12) 0.21501(13) 0.58569(14) 0.0343(6) Uani 1 1 d . . . . .
C30 C 0.33501(12) 0.24107(14) 0.70558(15) 0.0383(6) Uani 1 1 d . . . . .
F1 F -0.10507(12) -0.13530(17) 1.00423(14) 0.0821(10) Uani 0.65 1 d D U P A 1
C31 C -0.05309(14) -0.14194(14) 0.97308(11) 0.0471(11) Uani 0.65 1 d D U P A 1
C32 C -0.00889(18) -0.0935(2) 0.9878(2) 0.0412(10) Uani 0.65 1 d D U P A 1
H32 H -0.0146 -0.0554 1.0202 0.049 Uiso 0.65 1 calc R U P A 1
C33 C 0.04413(19) -0.1027(2) 0.9535(2) 0.0444(11) Uani 0.65 1 d D U P A 1
H33 H 0.0749 -0.0700 0.9623 0.053 Uiso 0.65 1 calc R U P A 1
C34 C 0.0523(2) -0.1560(3) 0.9090(3) 0.0696(14) Uani 0.65 1 d D U P A 1
H34 H 0.0888 -0.1609 0.8862 0.083 Uiso 0.65 1 calc R U P A 1
C35 C 0.0105(3) -0.2025(3) 0.8959(3) 0.0899(16) Uani 0.65 1 d D U P A 1
H35 H 0.0181 -0.2410 0.8646 0.108 Uiso 0.65 1 calc R U P A 1
C36 C -0.0436(2) -0.1970(3) 0.9261(3) 0.0797(14) Uani 0.65 1 d D U P A 1
H36 H -0.0736 -0.2301 0.9149 0.096 Uiso 0.65 1 calc R U P A 1
F1A F -0.1169(3) -0.1679(2) 0.9512(3) 0.138(3) Uani 0.35 1 d D U P B 2
C31A C -0.0605(2) -0.15672(13) 0.93796(16) 0.0679(19) Uani 0.35 1 d D U P B 2
C32A C -0.0304(3) -0.1099(3) 0.9832(3) 0.0584(18) Uani 0.35 1 d D U P B 2
H32A H -0.0491 -0.0869 1.0220 0.070 Uiso 0.35 1 calc R U P B 2
C33A C 0.0282(3) -0.0983(4) 0.9688(4) 0.059(2) Uani 0.35 1 d D U P B 2
H33A H 0.0503 -0.0662 0.9976 0.071 Uiso 0.35 1 calc R U P B 2
C34A C 0.0533(4) -0.1319(4) 0.9154(4) 0.077(2) Uani 0.35 1 d D U P B 2
H34A H 0.0937 -0.1247 0.9075 0.092 Uiso 0.35 1 calc R U P B 2
C35A C 0.0240(4) -0.1748(4) 0.8729(5) 0.094(2) Uani 0.35 1 d D U P B 2
H35A H 0.0437 -0.1964 0.8341 0.113 Uiso 0.35 1 calc R U P B 2
C36A C -0.0334(4) -0.1895(4) 0.8822(4) 0.087(2) Uani 0.35 1 d D U P B 2
H36A H -0.0538 -0.2212 0.8513 0.104 Uiso 0.35 1 calc R U P B 2

loop_
_atom_site_aniso_label
_atom_site_aniso_U_11
_atom_site_aniso_U_22
_atom_site_aniso_U_33
_atom_site_aniso_U_23
_atom_site_aniso_U_13
_atom_site_aniso_U_12
Fe1 0.03156(18) 0.01909(18) 0.02779(19) 0.00298(15) 0.00326(14) 0.00054(15)
Fe2 0.0405(2) 0.02012(19) 0.02702(19) 0.00275(16) 0.00108(15) -0.00108(16)
S1 0.0340(3) 0.0204(3) 0.0283(3) 0.0021(2) -0.0014(2) -0.0001(2)
S2 0.0437(3) 0.0193(3) 0.0300(3) 0.0015(2) 0.0058(2) -0.0002(3)
O1 0.0389(10) 0.0268(9) 0.0468(11) 0.0047(8) -0.0087(8) 0.0018(8)
O2 0.113(2) 0.0591(15) 0.0299(11) -0.0004(10) 0.0068(12) -0.0066(14)
O3 0.0516(13) 0.0756(16) 0.0701(15) 0.0205(13) -0.0218(11) -0.0244(11)
O4 0.0369(9) 0.0261(9) 0.0474(11) 0.0039(8) 0.0041(8) -0.0034(8)
O5 0.0637(13) 0.0587(14) 0.0389(11) -0.0012(10) 0.0170(10) 0.0037(11)
O6 0.0359(10) 0.0619(14) 0.0699(15) 0.0190(11) -0.0082(10) -0.0052(10)
N1 0.0363(11) 0.0223(10) 0.0392(12) 0.0062(9) -0.0014(9) -0.0001(9)
N2 0.0386(11) 0.0255(11) 0.0344(11) 0.0097(9) 0.0086(9) 0.0024(9)
N3 0.0376(11) 0.0189(10) 0.0412(12) 0.0028(9) -0.0014(9) 0.0008(9)
N4 0.0313(10) 0.0234(10) 0.0297(10) 0.0029(8) 0.0006(8) 0.0006(8)
C1 0.0404(13) 0.0272(13) 0.0252(12) 0.0044(10) 0.0007(10) -0.0012(11)
C2 0.0362(13) 0.0325(14) 0.0276(12) 0.0082(11) 0.0035(10) 0.0028(11)
C3 0.0403(14) 0.0353(14) 0.0388(14) 0.0072(12) 0.0035(11) -0.0019(12)
C4 0.0361(14) 0.0542(19) 0.0495(17) 0.0120(14) 0.0071(12) 0.0006(13)
C5 0.0375(15) 0.0505(18) 0.0513(17) 0.0139(14) 0.0127(12) 0.0114(13)
C6 0.0473(15) 0.0391(15) 0.0354(14) 0.0125(12) 0.0154(12) 0.0128(12)
C7 0.0507(16) 0.0330(15) 0.0567(18) 0.0116(13) 0.0252(13) 0.0134(12)
C8 0.0506(17) 0.0507(19) 0.073(2) 0.0246(17) 0.0239(15) 0.0188(15)
C9 0.072(2) 0.044(2) 0.116(3) 0.037(2) 0.036(2) 0.0247(17)
C10 0.096(3) 0.0325(19) 0.128(4) 0.012(2) 0.041(3) 0.0211(19)
C11 0.095(3) 0.042(2) 0.099(3) -0.006(2) 0.028(2) 0.0170(19)
C12 0.075(2) 0.0369(17) 0.067(2) 0.0052(16) 0.0231(17) 0.0189(16)
C13 0.069(2) 0.0260(14) 0.0394(16) 0.0020(12) 0.0019(14) -0.0016(14)
C14 0.0581(17) 0.0294(14) 0.0350(14) 0.0067(12) -0.0061(12) -0.0087(13)
C15 0.0534(17) 0.0331(15) 0.0427(16) -0.0005(12) 0.0023(13) 0.0114(13)
C16 0.081(2) 0.0297(15) 0.0364(15) -0.0047(12) 0.0007(14) -0.0169(14)
C17 0.0379(13) 0.0250(12) 0.0280(12) 0.0049(10) 0.0032(10) -0.0017(10)
C18 0.0378(13) 0.0226(12) 0.0325(13) 0.0034(10) 0.0032(10) 0.0016(10)
C19 0.0432(15) 0.0258(14) 0.0500(16) 0.0031(12) -0.0008(12) 0.0053(11)
C20 0.0316(13) 0.0438(16) 0.0544(17) 0.0052(14) 0.0003(12) 0.0070(12)
C21 0.0326(13) 0.0353(14) 0.0438(15) 0.0003(12) -0.0005(11) -0.0033(11)
C22 0.0349(12) 0.0297(13) 0.0286(12) 0.0037(11) 0.0016(10) -0.0017(10)
C23 0.0361(13) 0.0235(12) 0.0300(12) 0.0004(10) -0.0055(10) -0.0032(10)
C24 0.0488(15) 0.0319(14) 0.0307(13) -0.0015(11) -0.0046(11) -0.0012(12)
C25 0.0595(18) 0.0403(17) 0.0425(16) -0.0109(13) -0.0070(14) 0.0049(14)
C26 0.068(2) 0.0262(15) 0.0617(19) -0.0079(14) -0.0202(16) 0.0027(14)
C27 0.0565(17) 0.0297(15) 0.0572(18) 0.0062(14) -0.0134(14) -0.0101(13)
C28 0.0407(14) 0.0328(14) 0.0400(15) 0.0009(12) -0.0051(11) -0.0053(12)
C29 0.0405(14) 0.0273(13) 0.0353(14) 0.0057(11) 0.0042(11) 0.0020(11)
C30 0.0440(15) 0.0301(14) 0.0411(15) 0.0085(12) 0.0050(12) -0.0020(12)
F1 0.0498(17) 0.109(3) 0.088(2) 0.0490(19) 0.0265(15) 0.0227(17)
C31 0.0293(18) 0.061(2) 0.051(2) 0.014(2) 0.0007(17) -0.0065(18)
C32 0.043(2) 0.037(2) 0.044(2) 0.0125(17) 0.0112(17) -0.0128(18)
C33 0.036(2) 0.051(2) 0.046(2) 0.010(2) 0.0077(18) -0.0042(18)
C34 0.065(3) 0.050(3) 0.094(3) -0.020(2) 0.030(2) -0.014(2)
C35 0.089(3) 0.079(3) 0.102(3) -0.026(3) 0.038(3) -0.028(3)
C36 0.074(3) 0.080(3) 0.085(3) -0.013(3) 0.019(2) -0.036(2)
F1A 0.101(5) 0.144(6) 0.171(6) 0.049(5) 0.018(5) -0.003(5)
C31A 0.050(3) 0.072(3) 0.083(4) 0.012(3) 0.013(3) 0.000(3)
C32A 0.054(3) 0.061(3) 0.060(3) 0.011(3) 0.012(3) 0.000(3)
C33A 0.058(4) 0.054(3) 0.064(3) 0.004(3) -0.001(3) -0.008(3)
C34A 0.070(3) 0.069(4) 0.092(4) -0.003(3) 0.022(3) -0.016(3)
C35A 0.092(4) 0.090(4) 0.101(4) -0.014(4) 0.027(4) -0.008(4)
C36A 0.085(4) 0.083(4) 0.092(4) -0.011(3) 0.002(4) -0.016(3)

loop_
_atom_type_symbol
_atom_type_description
_atom_type_scat_dispersion_real
_atom_type_scat_dispersion_imag
_atom_type_scat_source
C C 0.0181 0.0091 'International Tables Vol C Tables 4.2.6.8 and 6.1.1.4'
H H 0.0000 0.0000 'International Tables Vol C Tables 4.2.6.8 and 6.1.1.4'
N N 0.0311 0.0180 'International Tables Vol C Tables 4.2.6.8 and 6.1.1.4'
O O 0.0492 0.0322 'International Tables Vol C Tables 4.2.6.8 and 6.1.1.4'
F F 0.0727 0.0534 'International Tables Vol C Tables 4.2.6.8 and 6.1.1.4'
S S 0.3331 0.5567 'International Tables Vol C Tables 4.2.6.8 and 6.1.1.4'
Fe Fe -1.1336 3.1974 'International Tables Vol C Tables 4.2.6.8 and 6.1.1.4'

loop_
_geom_angle_atom_site_label_1
_geom_angle_atom_site_label_2
_geom_angle_atom_site_label_3
_geom_angle
C30 Fe1 C29 88.51(13)
C30 Fe1 C17 88.43(11)
C29 Fe1 C17 93.17(11)
C30 Fe1 N4 169.84(11)
C29 Fe1 N4 93.98(10)
C17 Fe1 N4 81.61(9)
C30 Fe1 S2 89.92(10)
C29 Fe1 S2 178.35(9)
C17 Fe1 S2 87.30(8)
N4 Fe1 S2 87.65(6)
C30 Fe1 S1 93.50(9)
C29 Fe1 S1 100.74(8)
C17 Fe1 S1 166.00(8)
N4 Fe1 S1 95.70(6)
S2 Fe1 S1 78.84(2)
C14 Fe2 C13 87.94(14)
C14 Fe2 C1 88.73(12)
C13 Fe2 C1 89.25(12)
C14 Fe2 N2 171.07(10)
C13 Fe2 N2 89.62(12)
C1 Fe2 N2 82.64(10)
C14 Fe2 S1 94.09(9)
C13 Fe2 S1 174.37(9)
C1 Fe2 S1 85.55(7)
N2 Fe2 S1 87.58(6)
C14 Fe2 S2 94.76(9)
C13 Fe2 S2 106.74(9)
C1 Fe2 S2 163.71(8)
N2 Fe2 S2 94.17(6)
S1 Fe2 S2 78.34(2)
C15 S1 Fe2 111.65(10)
C15 S1 Fe1 109.50(10)
Fe2 S1 Fe1 98.57(3)
C16 S2 Fe1 111.03(11)
C16 S2 Fe2 111.27(10)
Fe1 S2 Fe2 98.10(3)
C2 N1 C1 120.9(2)
C2 N1 H1 119.5
C1 N1 H1 119.5
C2 N2 C6 116.8(2)
C2 N2 Fe2 108.80(16)
C6 N2 Fe2 134.36(18)
C18 N3 C17 119.7(2)
C18 N3 H3 120.1
C17 N3 H3 120.1
C18 N4 C22 117.0(2)
C18 N4 Fe1 109.81(16)
C22 N4 Fe1 133.08(16)
O1 C1 N1 119.0(2)
O1 C1 Fe2 130.9(2)
N1 C1 Fe2 109.90(17)
N2 C2 N1 116.1(2)
N2 C2 C3 123.8(2)
N1 C2 C3 120.2(2)
C4 C3 C2 118.4(3)
C4 C3 H3A 120.8
C2 C3 H3A 120.8
C3 C4 C5 118.9(3)
C3 C4 H4 120.6
C5 C4 H4 120.6
C6 C5 C4 120.6(3)
C6 C5 H5 119.7
C4 C5 H5 119.7
N2 C6 C5 121.3(3)
N2 C6 C7 121.1(3)
C5 C6 C7 117.5(3)
C12 C7 C8 118.8(3)
C12 C7 C6 121.7(3)
C8 C7 C6 119.3(3)
C9 C8 C7 120.2(4)
C9 C8 H8 119.9
C7 C8 H8 119.9
C10 C9 C8 120.8(4)
C10 C9 H9 119.6
C8 C9 H9 119.6
C9 C10 C11 119.6(4)
C9 C10 H10 120.2
C11 C10 H10 120.2
C12 C11 C10 120.3(4)
C12 C11 H11 119.9
C10 C11 H11 119.9
C11 C12 C7 120.4(3)
C11 C12 H12 119.8
C7 C12 H12 119.8
O2 C13 Fe2 172.7(3)
O3 C14 Fe2 175.1(3)
S1 C15 H15A 109.5
S1 C15 H15B 109.5
H15A C15 H15B 109.5
S1 C15 H15C 109.5
H15A C15 H15C 109.5
H15B C15 H15C 109.5
S2 C16 H16A 109.5
S2 C16 H16B 109.5
H16A C16 H16B 109.5
S2 C16 H16C 109.5
H16A C16 H16C 109.5
H16B C16 H16C 109.5
O4 C17 N3 118.7(2)
O4 C17 Fe1 129.85(19)
N3 C17 Fe1 111.15(17)
N4 C18 N3 114.9(2)
N4 C18 C19 123.4(2)
N3 C18 C19 121.6(2)
C20 C19 C18 119.1(2)
C20 C19 H19 120.5
C18 C19 H19 120.5
C19 C20 C21 118.5(2)
C19 C20 H20 120.7
C21 C20 H20 120.7
C22 C21 C20 120.3(2)
C22 C21 H21 119.8
C20 C21 H21 119.8
N4 C22 C21 121.4(2)
N4 C22 C23 119.6(2)
C21 C22 C23 118.9(2)
C24 C23 C28 119.3(2)
C24 C23 C22 120.1(2)
C28 C23 C22 120.4(2)
C25 C24 C23 120.6(3)
C25 C24 H24 119.7
C23 C24 H24 119.7
C26 C25 C24 119.7(3)
C26 C25 H25 120.1
C24 C25 H25 120.1
C25 C26 C27 120.2(3)
C25 C26 H26 119.9
C27 C26 H26 119.9
C28 C27 C26 120.2(3)
C28 C27 H27 119.9
C26 C27 H27 119.9
C27 C28 C23 119.9(3)
C27 C28 H28 120.0
C23 C28 H28 120.0
O5 C29 Fe1 174.9(3)
O6 C30 Fe1 176.2(3)
F1 C31 C36 119.7(4)
F1 C31 C32 120.2(3)
C36 C31 C32 120.0(4)
C31 C32 C33 117.8(4)
C31 C32 H32 121.1
C33 C32 H32 121.1
C34 C33 C32 121.1(4)
C34 C33 H33 119.4
C32 C33 H33 119.4
C33 C34 C35 120.9(5)
C33 C34 H34 119.5
C35 C34 H34 119.5
C34 C35 C36 122.1(6)
C34 C35 H35 118.9
C36 C35 H35 118.9
C35 C36 C31 118.0(5)
C35 C36 H36 121.0
C31 C36 H36 121.0
F1A C31A C36A 121.5(5)
F1A C31A C32A 117.3(5)
C36A C31A C32A 121.3(6)
C33A C32A C31A 116.9(6)
C33A C32A H32A 121.6
C31A C32A H32A 121.6
C34A C33A C32A 120.3(7)
C34A C33A H33A 119.9
C32A C33A H33A 119.9
C35A C34A C33A 121.9(8)
C35A C34A H34A 119.1
C33A C34A H34A 119.1
C34A C35A C36A 122.4(8)
C34A C35A H35A 118.8
C36A C35A H35A 118.8
C35A C36A C31A 117.3(7)
C35A C36A H36A 121.4
C31A C36A H36A 121.3

loop_
_geom_bond_atom_site_label_1
_geom_bond_atom_site_label_2
_geom_bond_distance
Fe1 C30 1.756(3)
Fe1 C29 1.784(3)
Fe1 C17 1.931(2)
Fe1 N4 2.082(2)
Fe1 S2 2.3246(7)
Fe1 S1 2.3471(7)
Fe2 C14 1.751(3)
Fe2 C13 1.763(3)
Fe2 C1 1.939(2)
Fe2 N2 2.083(2)
Fe2 S1 2.3287(7)
Fe2 S2 2.3679(7)
S1 C15 1.821(3)
S2 C16 1.815(3)
O1 C1 1.230(3)
O2 C13 1.150(3)
O3 C14 1.145(4)
O4 C17 1.236(3)
O5 C29 1.138(3)
O6 C30 1.147(3)
N1 C2 1.355(3)
N1 C1 1.376(3)
N1 H1 0.8800
N2 C2 1.353(3)
N2 C6 1.370(3)
N3 C18 1.368(3)
N3 C17 1.382(3)
N3 H3 0.8800
N4 C18 1.355(3)
N4 C22 1.371(3)
C2 C3 1.394(4)
C3 C4 1.363(4)
C3 H3A 0.9500
C4 C5 1.388(4)
C4 H4 0.9500
C5 C6 1.377(4)
C5 H5 0.9500
C6 C7 1.487(4)
C7 C12 1.385(5)
C7 C8 1.398(4)
C8 C9 1.381(5)
C8 H8 0.9500
C9 C10 1.367(6)
C9 H9 0.9500
C10 C11 1.386(6)
C10 H10 0.9500
C11 C12 1.384(5)
C11 H11 0.9500
C12 H12 0.9500
C15 H15A 0.9800
C15 H15B 0.9800
C15 H15C 0.9800
C16 H16A 0.9800
C16 H16B 0.9800
C16 H16C 0.9800
C18 C19 1.390(4)
C19 C20 1.369(4)
C19 H19 0.9500
C20 C21 1.393(4)
C20 H20 0.9500
C21 C22 1.383(4)
C21 H21 0.9500
C22 C23 1.480(4)
C23 C24 1.386(4)
C23 C28 1.394(4)
C24 C25 1.384(4)
C24 H24 0.9500
C25 C26 1.381(4)
C25 H25 0.9500
C26 C27 1.384(5)
C26 H26 0.9500
C27 C28 1.383(4)
C27 H27 0.9500
C28 H28 0.9500
F1 C31 1.341(4)
C31 C36 1.379(6)
C31 C32 1.391(5)
C32 C33 1.394(5)
C32 H32 0.9500
C33 C34 1.320(6)
C33 H33 0.9500
C34 C35 1.321(7)
C34 H34 0.9500
C35 C36 1.376(7)
C35 H35 0.9500
C36 H36 0.9500
F1A C31A 1.338(7)
C31A C36A 1.367(8)
C31A C32A 1.398(7)
C32A C33A 1.394(8)
C32A H32A 0.9500
C33A C34A 1.320(8)
C33A H33A 0.9500
C34A C35A 1.310(9)
C34A H34A 0.9500
C35A C36A 1.362(9)
C35A H35A 0.9500
C36A H36A 0.9500

loop_
_geom_torsion_atom_site_label_1
_geom_torsion_atom_site_label_2
_geom_torsion_atom_site_label_3
_geom_torsion_atom_site_label_4
_geom_torsion
C2 N1 C1 O1 173.5(2)
C2 N1 C1 Fe2 -11.4(3)
C6 N2 C2 N1 -174.1(2)
Fe2 N2 C2 N1 7.1(3)
C6 N2 C2 C3 4.2(4)
Fe2 N2 C2 C3 -174.6(2)
C1 N1 C2 N2 2.5(3)
C1 N1 C2 C3 -175.9(2)
N2 C2 C3 C4 -1.7(4)
N1 C2 C3 C4 176.6(3)
C2 C3 C4 C5 -0.7(4)
C3 C4 C5 C6 0.4(5)
C2 N2 C6 C5 -4.5(4)
Fe2 N2 C6 C5 173.9(2)
C2 N2 C6 C7 171.5(2)
Fe2 N2 C6 C7 -10.1(4)
C4 C5 C6 N2 2.3(4)
C4 C5 C6 C7 -173.7(3)
N2 C6 C7 C12 -59.7(4)
C5 C6 C7 C12 116.3(3)
N2 C6 C7 C8 126.5(3)
C5 C6 C7 C8 -57.5(4)
C12 C7 C8 C9 2.8(5)
C6 C7 C8 C9 176.8(3)
C7 C8 C9 C10 -1.0(6)
C8 C9 C10 C11 -1.4(6)
C9 C10 C11 C12 2.1(6)
C10 C11 C12 C7 -0.2(6)
C8 C7 C12 C11 -2.2(5)
C6 C7 C12 C11 -176.0(3)
C18 N3 C17 O4 172.5(2)
C18 N3 C17 Fe1 -12.7(3)
C22 N4 C18 N3 -172.0(2)
Fe1 N4 C18 N3 11.2(3)
C22 N4 C18 C19 6.2(4)
Fe1 N4 C18 C19 -170.6(2)
C17 N3 C18 N4 0.3(3)
C17 N3 C18 C19 -177.9(2)
N4 C18 C19 C20 -2.3(4)
N3 C18 C19 C20 175.8(3)
C18 C19 C20 C21 -1.8(4)
C19 C20 C21 C22 1.9(4)
C18 N4 C22 C21 -6.0(4)
Fe1 N4 C22 C21 169.86(19)
C18 N4 C22 C23 169.7(2)
Fe1 N4 C22 C23 -14.5(4)
C20 C21 C22 N4 2.1(4)
C20 C21 C22 C23 -173.6(2)
N4 C22 C23 C24 -62.2(3)
C21 C22 C23 C24 113.5(3)
N4 C22 C23 C28 122.4(3)
C21 C22 C23 C28 -61.8(3)
C28 C23 C24 C25 -2.6(4)
C22 C23 C24 C25 -178.0(2)
C23 C24 C25 C26 0.7(4)
C24 C25 C26 C27 1.6(4)
C25 C26 C27 C28 -2.0(4)
C26 C27 C28 C23 0.1(4)
C24 C23 C28 C27 2.2(4)
C22 C23 C28 C27 177.6(2)
F1 C31 C32 C33 -179.6(2)
C36 C31 C32 C33 0.2(3)
C31 C32 C33 C34 -0.6(5)
C32 C33 C34 C35 -0.3(7)
C33 C34 C35 C36 1.7(7)
C34 C35 C36 C31 -2.0(7)
F1 C31 C36 C35 -179.2(3)
C32 C31 C36 C35 1.0(5)
F1A C31A C32A C33A -179.8(3)
C36A C31A C32A C33A 0.0(4)
C31A C32A C33A C34A -1.2(6)
C32A C33A C34A C35A 2.4(8)
C33A C34A C35A C36A -2.2(9)
C34A C35A C36A C31A 0.9(8)
F1A C31A C36A C35A 179.9(3)
C32A C31A C36A C35A 0.2(6)

loop_
_platon_squeeze_void_nr
_platon_squeeze_void_average_x
_platon_squeeze_void_average_y
_platon_squeeze_void_average_z
_platon_squeeze_void_volume
_platon_squeeze_void_count_electrons
_platon_squeeze_void_content
1 0.500 0.000 -0.026 623 115 ' '
2 0.000 0.500 0.009 623 115 ' '
3 0.000 0.109 0.250 40 6 ' '
4 0.500 0.609 0.250 40 6 ' '
5 0.500 0.391 0.750 40 6 ' '
6 0.000 0.891 0.750 40 6 ' '
